data_2022520
loop_
_publ_author_name
'Grze\'skiewicz, Anita M.'
'Stefa\'nski, Tomasz'
'Dutkiewicz, Zbigniew'
'Kubicki, Maciej'

_publ_section_title
;
 Weak intermolecular interactions in a series of biologically active
 4'-methylthio-<i>trans</i>-stilbenes
;
_journal_coeditor_code WP3023
_journal_issue 2
_journal_name_full 'Acta Crystallographica Section C'
_journal_page_first
;
;
_journal_paper_doi 10.1107/S2053229622000420
_journal_volume 78
_journal_year 2022
_chemical_formula_iupac 'C17 H18 O2 S'
_chemical_formula_moiety 'C17 H18 O2 S'
_chemical_formula_sum 'C17 H18 O2 S'
_chemical_formula_weight 286.37
_chemical_name_common
;
2,3-Dimethoxy-4'-methylsulfanyl-<i>trans</i>-stilbene
;
_chemical_name_systematic
;
1-[(<i>E</i>)-2-(2,3-Dimethoxyphenyl)ethenyl]-4-(methylsulfanyl)benzene
;
_space_group_crystal_system monoclinic
_space_group_IT_number 14
_space_group_name_Hall '-P 2yn'
_space_group_name_H-M_alt 'P 1 21/n 1'
_atom_sites_solution_hydrogens difmap
_audit_creation_method SHELXL-2013
_cell_angle_alpha 90
_cell_angle_beta 116.329(5)
_cell_angle_gamma 90
_cell_formula_units_Z 4
_cell_length_a 14.0829(5)
_cell_length_b 7.7490(2)
_cell_length_c 14.6419(5)
_cell_measurement_reflns_used 3025
_cell_measurement_temperature 100.0(10)
_cell_measurement_theta_max 28.0250
_cell_measurement_theta_min 3.7680
_cell_volume 1432.09(10)
_computing_cell_refinement
;
CrysAlis PRO (Rigaku OD, 2021)
;
_computing_data_collection
;
CrysAlis PRO (Rigaku OD, 2021)
;
_computing_data_reduction
;
CrysAlis PRO (Rigaku OD, 2021)
;
_computing_molecular_graphics
;
Mercury (Macrae <i>et al.</i>,  2020)
;
_computing_publication_material
;
SHELXL2014 (Sheldrick, 2015b)
;
_computing_structure_refinement
;
SHELXL2014 (Sheldrick, 2015b)
;
_computing_structure_solution
;
SHELXT2014 (Sheldrick, 2015a)
;
_diffrn_ambient_temperature 100.0(10)
_diffrn_detector_area_resol_mean 16.1544
_diffrn_measured_fraction_theta_full 0.999
_diffrn_measured_fraction_theta_max 0.844
_diffrn_measurement_device_type 'Rigaku OD Xcalibur Eos'
_diffrn_measurement_method '\w scans'
_diffrn_radiation_monochromator graphite
_diffrn_radiation_source 'Enhance (Mo) X-ray Source'
_diffrn_radiation_type 'Mo K\a'
_diffrn_radiation_wavelength 0.7107
_diffrn_reflns_av_R_equivalents 0.0142
_diffrn_reflns_av_unetI/netI 0.0224
_diffrn_reflns_limit_h_max 18
_diffrn_reflns_limit_h_min -12
_diffrn_reflns_limit_k_max 6
_diffrn_reflns_limit_k_min -10
_diffrn_reflns_limit_l_max 11
_diffrn_reflns_limit_l_min -19
_diffrn_reflns_number 5609
_diffrn_reflns_theta_full 25.000
_diffrn_reflns_theta_max 28.142
_diffrn_reflns_theta_min 3.053
_exptl_absorpt_coefficient_mu 0.224
_exptl_absorpt_correction_T_max 1.00000
_exptl_absorpt_correction_T_min 0.98605
_exptl_absorpt_correction_type multi-scan
_exptl_absorpt_process_details
;
(CrysAlis PRO; Rigaku OD, 2021)
;
_exptl_crystal_colour colourless
_exptl_crystal_density_diffrn 1.328
_exptl_crystal_description plate
_exptl_crystal_F_000 608
_exptl_crystal_size_max 0.4
_exptl_crystal_size_mid 0.35
_exptl_crystal_size_min 0.1
_refine_diff_density_max 0.303
_refine_diff_density_min -0.237
_refine_ls_extinction_method none
_refine_ls_goodness_of_fit_ref 1.068
_refine_ls_hydrogen_treatment refall
_refine_ls_matrix_type full
_refine_ls_number_parameters 253
_refine_ls_number_reflns 2970
_refine_ls_number_restraints 0
_refine_ls_restrained_S_all 1.068
_refine_ls_R_factor_all 0.0346
_refine_ls_R_factor_gt 0.0298
_refine_ls_shift/su_max 0.000
_refine_ls_shift/su_mean 0.000
_refine_ls_structure_factor_coef Fsqd
_refine_ls_weighting_details 'w=1/[\s^2^(Fo^2^)+(0.0410P)^2^+0.4309P] where P=(Fo^2^+2Fc^2^)/3'
_refine_ls_weighting_scheme calc
_refine_ls_wR_factor_gt 0.0791
_refine_ls_wR_factor_ref 0.0813
_reflns_number_gt 2630
_reflns_number_total 2970
_reflns_threshold_expression 'I > 2\s(I)'
_cod_data_source_file wp3023sup1.cif
_cod_data_source_block 3
_cod_original_sg_symbol_H-M 'P 21/n'
_cod_database_code 2022520
_shelx_space_group_comment
;
The symmetry employed for this shelxl refinement is uniquely defined
by the following loop, which should always be used as a source of
symmetry information in preference to the above space-group names.
They are only intended as comments.
;
_shelxl_version_number .2013

loop_
_space_group_symop_operation_xyz
'x, y, z'
'-x+1/2, y+1/2, -z+1/2'
'-x, -y, -z'
'x-1/2, -y-1/2, z-1/2'

loop_
_atom_site_type_symbol
_atom_site_label
_atom_site_fract_x
_atom_site_fract_y
_atom_site_fract_z
_atom_site_U_iso_or_equiv
_atom_site_adp_type
_atom_site_calc_flag
_atom_site_occupancy
_atom_site_disorder_assembly
_atom_site_disorder_group
C C1 0.45701(10) 0.43364(15) 0.74413(9) 0.0155(3) Uani d 1 . .
C C2 0.43835(10) 0.33080(16) 0.81282(9) 0.0156(3) Uani d 1 . .
O O2 0.34881(7) 0.22860(11) 0.77748(7) 0.0188(2) Uani d 1 . .
C C21 0.27433(11) 0.2782(2) 0.81487(11) 0.0231(3) Uani d 1 . .
H H21A 0.2467(12) 0.397(2) 0.7903(12) 0.023(4) Uiso d 1 . .
H H21B 0.2149(14) 0.197(2) 0.7834(13) 0.033(4) Uiso d 1 . .
H H21C 0.3047(13) 0.271(2) 0.8879(13) 0.030(4) Uiso d 1 . .
C C3 0.51242(10) 0.32207(16) 0.91568(9) 0.0164(3) Uani d 1 . .
O O3 0.48852(7) 0.20862(11) 0.97349(6) 0.0204(2) Uani d 1 . .
C C31 0.55806(11) 0.20306(18) 1.07989(9) 0.0198(3) Uani d 1 . .
H H31A 0.5635(12) 0.320(2) 1.1109(11) 0.024(4) Uiso d 1 . .
H H31B 0.5272(12) 0.121(2) 1.1085(12) 0.024(4) Uiso d 1 . .
H H31C 0.6313(13) 0.164(2) 1.0909(12) 0.030(4) Uiso d 1 . .
C C4 0.60362(10) 0.42114(16) 0.95087(10) 0.0182(3) Uani d 1 . .
H H4 0.6544(12) 0.4153(18) 1.0197(12) 0.022(4) Uiso d 1 . .
C C5 0.62203(10) 0.52447(17) 0.88276(10) 0.0193(3) Uani d 1 . .
H H5 0.6853(13) 0.591(2) 0.9060(12) 0.025(4) Uiso d 1 . .
C C6 0.55105(10) 0.52982(17) 0.78137(10) 0.0176(3) Uani d 1 . .
H H6 0.5648(11) 0.6009(18) 0.7362(11) 0.015(3) Uiso d 1 . .
C C7 0.37811(10) 0.44027(16) 0.63709(10) 0.0161(3) Uani d 1 . .
H H7 0.3143(12) 0.3798(19) 0.6230(11) 0.020(4) Uiso d 1 . .
C C8 0.38876(10) 0.52302(16) 0.56226(10) 0.0165(3) Uani d 1 . .
H H8 0.4531(14) 0.579(2) 0.5745(12) 0.031(4) Uiso d 1 . .
C C1' 0.30811(10) 0.53745(15) 0.45660(9) 0.0156(3) Uani d 1 . .
C C2' 0.33172(10) 0.61970(17) 0.38423(10) 0.0181(3) Uani d 1 . .
H H2' 0.4004(12) 0.6679(19) 0.4051(11) 0.021(4) Uiso d 1 . .
C C3' 0.25745(10) 0.63592(17) 0.28409(10) 0.0193(3) Uani d 1 . .
H H3' 0.2757(12) 0.695(2) 0.2366(11) 0.023(4) Uiso d 1 . .
C C4' 0.15632(10) 0.56832(15) 0.25212(9) 0.0160(3) Uani d 1 . .
S S4' 0.06726(3) 0.58863(4) 0.12217(2) 0.01970(11) Uani d 1 . .
C C41' -0.05819(12) 0.5358(2) 0.11947(11) 0.0259(3) Uani d 1 . .
H H41A -0.1102(14) 0.558(2) 0.0515(14) 0.034(4) Uiso d 1 . .
H H41B -0.0621(14) 0.414(2) 0.1333(14) 0.040(5) Uiso d 1 . .
H H41C -0.0704(13) 0.609(2) 0.1677(13) 0.032(4) Uiso d 1 . .
C C5' 0.13086(11) 0.48759(18) 0.32301(10) 0.0209(3) Uani d 1 . .
H H5' 0.0633(13) 0.441(2) 0.3048(12) 0.026(4) Uiso d 1 . .
C C6' 0.20539(11) 0.47441(18) 0.42308(10) 0.0212(3) Uani d 1 . .
H H6' 0.1864(13) 0.420(2) 0.4712(12) 0.029(4) Uiso d 1 . .

loop_
_atom_site_aniso_label
_atom_site_aniso_U_11
_atom_site_aniso_U_22
_atom_site_aniso_U_33
_atom_site_aniso_U_12
_atom_site_aniso_U_13
_atom_site_aniso_U_23
C1 0.0181(6) 0.0130(6) 0.0157(6) 0.0026(5) 0.0079(5) -0.0015(4)
C2 0.0173(6) 0.0125(6) 0.0164(6) -0.0003(5) 0.0069(5) -0.0025(5)
O2 0.0218(5) 0.0179(4) 0.0159(4) -0.0062(4) 0.0077(4) -0.0025(3)
C21 0.0206(7) 0.0301(8) 0.0182(7) -0.0072(6) 0.0083(5) -0.0015(6)
C3 0.0214(6) 0.0130(5) 0.0158(6) 0.0031(5) 0.0092(5) 0.0000(5)
O3 0.0262(5) 0.0178(5) 0.0124(4) -0.0034(4) 0.0043(4) 0.0023(3)
C31 0.0233(7) 0.0216(7) 0.0122(6) 0.0028(6) 0.0059(5) 0.0014(5)
C4 0.0188(6) 0.0180(6) 0.0144(6) 0.0037(5) 0.0043(5) -0.0015(5)
C5 0.0157(6) 0.0195(6) 0.0215(6) -0.0012(5) 0.0073(5) -0.0028(5)
C6 0.0188(6) 0.0174(6) 0.0184(6) 0.0016(5) 0.0100(5) 0.0003(5)
C7 0.0166(6) 0.0150(6) 0.0169(6) 0.0000(5) 0.0075(5) -0.0014(5)
C8 0.0163(6) 0.0157(6) 0.0174(6) -0.0005(5) 0.0073(5) -0.0013(5)
C1' 0.0191(6) 0.0135(6) 0.0154(6) 0.0016(5) 0.0087(5) 0.0001(5)
C2' 0.0173(6) 0.0192(6) 0.0209(6) 0.0010(5) 0.0113(5) 0.0016(5)
C3' 0.0228(7) 0.0211(6) 0.0195(6) 0.0037(5) 0.0144(5) 0.0041(5)
C4' 0.0216(6) 0.0142(6) 0.0137(6) 0.0035(5) 0.0090(5) -0.0006(5)
S4' 0.02295(18) 0.02334(18) 0.01295(16) 0.00281(13) 0.00808(13) 0.00104(12)
C41' 0.0238(7) 0.0306(8) 0.0198(7) -0.0036(6) 0.0064(6) 0.0007(6)
C5' 0.0206(7) 0.0239(7) 0.0174(6) -0.0068(6) 0.0075(5) -0.0003(5)
C6' 0.0253(7) 0.0244(7) 0.0150(6) -0.0067(6) 0.0100(5) 0.0019(5)

loop_
_atom_type_symbol
_atom_type_description
_atom_type_scat_dispersion_real
_atom_type_scat_dispersion_imag
_atom_type_scat_source
C C 0.0033 0.0016 'International Tables Vol C Tables 4.2.6.8 and 6.1.1.4'
H H 0.0000 0.0000 'International Tables Vol C Tables 4.2.6.8 and 6.1.1.4'
O O 0.0106 0.0060 'International Tables Vol C Tables 4.2.6.8 and 6.1.1.4'
S S 0.1246 0.1234 'International Tables Vol C Tables 4.2.6.8 and 6.1.1.4'

loop_
_geom_angle_atom_site_label_1
_geom_angle_atom_site_label_2
_geom_angle_atom_site_label_3
_geom_angle_site_symmetry_1
_geom_angle_site_symmetry_3
_geom_angle
_geom_angle_publ_flag
C2 C1 C6 . . 118.05(11) ?
C2 C1 C7 . . 119.64(11) ?
C6 C1 C7 . . 122.31(11) ?
O2 C2 C1 . . 119.32(11) ?
O2 C2 C3 . . 119.70(11) ?
C1 C2 C3 . . 120.86(11) ?
C2 O2 C21 . . 113.84(10) ?
O2 C21 H21A . . 110.0(9) ?
O2 C21 H21B . . 105.3(10) ?
H21A C21 H21B . . 107.8(13) ?
O2 C21 H21C . . 111.6(10) ?
H21A C21 H21C . . 111.5(13) ?
H21B C21 H21C . . 110.3(13) ?
O3 C3 C4 . . 124.80(11) ?
O3 C3 C2 . . 115.30(11) ?
C4 C3 C2 . . 119.87(11) ?
C3 O3 C31 . . 117.33(10) ?
O3 C31 H31A . . 110.1(9) ?
O3 C31 H31B . . 105.8(9) ?
H31A C31 H31B . . 111.0(12) ?
O3 C31 H31C . . 109.8(9) ?
H31A C31 H31C . . 109.4(13) ?
H31B C31 H31C . . 110.8(13) ?
C3 C4 C5 . . 119.33(12) ?
C3 C4 H4 . . 120.6(9) ?
C5 C4 H4 . . 120.0(9) ?
C6 C5 C4 . . 120.98(12) ?
C6 C5 H5 . . 119.1(9) ?
C4 C5 H5 . . 119.9(9) ?
C5 C6 C1 . . 120.87(12) ?
C5 C6 H6 . . 119.8(9) ?
C1 C6 H6 . . 119.3(9) ?
C8 C7 C1 . . 125.94(12) ?
C8 C7 H7 . . 119.9(9) ?
C1 C7 H7 . . 114.2(9) ?
C7 C8 C1' . . 126.03(12) ?
C7 C8 H8 . . 120.7(10) ?
C1' C8 H8 . . 113.3(10) ?
C6' C1' C2' . . 116.86(11) ?
C6' C1' C8 . . 122.94(11) ?
C2' C1' C8 . . 120.19(11) ?
C3' C2' C1' . . 121.66(12) ?
C3' C2' H2' . . 119.3(9) ?
C1' C2' H2' . . 119.0(9) ?
C2' C3' C4' . . 120.32(12) ?
C2' C3' H3' . . 119.7(9) ?
C4' C3' H3' . . 120.0(9) ?
C5' C4' C3' . . 118.95(12) ?
C5' C4' S4' . . 123.48(10) ?
C3' C4' S4' . . 117.57(9) ?
C4' S4' C41' . . 103.04(6) ?
S4' C41' H41A . . 105.9(10) ?
S4' C41' H41B . . 111.2(11) ?
H41A C41' H41B . . 107.8(15) ?
S4' C41' H41C . . 109.8(10) ?
H41A C41' H41C . . 110.3(14) ?
H41B C41' H41C . . 111.6(14) ?
C6' C5' C4' . . 120.09(12) ?
C6' C5' H5' . . 118.2(10) ?
C4' C5' H5' . . 121.7(10) ?
C5' C6' C1' . . 122.09(12) ?
C5' C6' H6' . . 119.1(10) ?
C1' C6' H6' . . 118.8(10) ?

loop_
_geom_bond_atom_site_label_1
_geom_bond_atom_site_label_2
_geom_bond_site_symmetry_2
_geom_bond_distance
_geom_bond_publ_flag
C1 C2 . 1.3965(18) ?
C1 C6 . 1.4022(18) ?
C1 C7 . 1.4659(17) ?
C2 O2 . 1.3806(15) ?
C2 C3 . 1.4026(17) ?
O2 C21 . 1.4342(16) ?
C21 H21A . 1.000(16) ?
C21 H21B . 0.985(18) ?
C21 H21C . 0.961(16) ?
C3 O3 . 1.3621(15) ?
C3 C4 . 1.3848(18) ?
O3 C31 . 1.4264(15) ?
C31 H31A . 1.004(17) ?
C31 H31B . 0.963(16) ?
C31 H31C . 1.017(17) ?
C4 C5 . 1.3899(19) ?
C4 H4 . 0.943(16) ?
C5 C6 . 1.3742(18) ?
C5 H5 . 0.953(16) ?
C6 H6 . 0.944(15) ?
C7 C8 . 1.3341(18) ?
C7 H7 . 0.951(15) ?
C8 C1' . 1.4619(17) ?
C8 H8 . 0.947(17) ?
C1' C6' . 1.3936(18) ?
C1' C2' . 1.3973(17) ?
C2' C3' . 1.3781(18) ?
C2' H2' . 0.952(15) ?
C3' C4' . 1.3894(18) ?
C3' H3' . 0.957(15) ?
C4' C5' . 1.3883(17) ?
C4' S4' . 1.7610(13) ?
S4' C41' . 1.7967(15) ?
C41' H41A . 0.954(18) ?
C41' H41B . 0.974(18) ?
C41' H41C . 0.979(17) ?
C5' C6' . 1.3765(18) ?
C5' H5' . 0.938(16) ?
C6' H6' . 0.956(17) ?

loop_
_geom_torsion_atom_site_label_1
_geom_torsion_atom_site_label_2
_geom_torsion_atom_site_label_3
_geom_torsion_atom_site_label_4
_geom_torsion_site_symmetry_1
_geom_torsion_site_symmetry_2
_geom_torsion_site_symmetry_3
_geom_torsion_site_symmetry_4
_geom_torsion
_geom_torsion_publ_flag
C6 C1 C2 O2 . . . . -177.03(11) ?
C7 C1 C2 O2 . . . . 4.00(17) ?
C6 C1 C2 C3 . . . . -1.00(18) ?
C7 C1 C2 C3 . . . . -179.97(11) ?
C1 C2 O2 C21 . . . . -114.23(13) ?
C3 C2 O2 C21 . . . . 69.70(14) ?
O2 C2 C3 O3 . . . . 0.25(16) ?
C1 C2 C3 O3 . . . . -175.76(11) ?
O2 C2 C3 C4 . . . . 178.37(11) ?
C1 C2 C3 C4 . . . . 2.36(18) ?
C4 C3 O3 C31 . . . . 5.83(18) ?
C2 C3 O3 C31 . . . . -176.15(10) ?
O3 C3 C4 C5 . . . . 176.04(11) ?
C2 C3 C4 C5 . . . . -1.90(18) ?
C3 C4 C5 C6 . . . . 0.12(19) ?
C4 C5 C6 C1 . . . . 1.24(19) ?
C2 C1 C6 C5 . . . . -0.79(18) ?
C7 C1 C6 C5 . . . . 178.15(11) ?
C2 C1 C7 C8 . . . . -175.08(12) ?
C6 C1 C7 C8 . . . . 6.0(2) ?
C1 C7 C8 C1' . . . . -176.55(11) ?
C7 C8 C1' C6' . . . . 4.8(2) ?
C7 C8 C1' C2' . . . . -176.29(12) ?
C6' C1' C2' C3' . . . . -0.81(19) ?
C8 C1' C2' C3' . . . . -179.82(11) ?
C1' C2' C3' C4' . . . . -0.69(19) ?
C2' C3' C4' C5' . . . . 1.31(19) ?
C2' C3' C4' S4' . . . . -178.13(10) ?
C5' C4' S4' C41' . . . . 14.07(13) ?
C3' C4' S4' C41' . . . . -166.53(10) ?
C3' C4' C5' C6' . . . . -0.41(19) ?
S4' C4' C5' C6' . . . . 178.99(10) ?
C4' C5' C6' C1' . . . . -1.1(2) ?
C2' C1' C6' C5' . . . . 1.7(2) ?
C8 C1' C6' C5' . . . . -179.29(12) ?

_cod_database_fobs_code 2022520
